data_7211875
loop_
_publ_author_name
'Wang, Zhuo'
'Xing, Yong-Heng'
'Wang, Chun-Guang'
'Sun, Li-Xian'
'Zhang, Jian'
'Ge, Mao-Fa'
'Niu, Shu-Yun'

_publ_section_title
;
 Synthesis, structure and luminescent properties of coordination polymers
 with 1,2-benzenedicarboxylic acid and a series of flexible dicarboxylate
 ligands
;
_journal_issue 3
_journal_name_full CrystEngComm
_journal_page_first 762
_journal_paper_doi 10.1039/b916127a
_journal_volume 12
_journal_year 2010
_chemical_formula_sum 'C11 H12 O8 Sm'
_chemical_formula_weight 422.56
_chemical_name_systematic
;
?
;
_space_group_IT_number 14
_symmetry_cell_setting monoclinic
_symmetry_space_group_name_Hall '-P 2yn'
_symmetry_space_group_name_H-M 'P 1 21/n 1'
_atom_sites_solution_hydrogens geom
_atom_sites_solution_primary direct
_atom_sites_solution_secondary difmap
_audit_creation_method SHELXL-97
_cell_angle_alpha 90.00
_cell_angle_beta 93.532(9)
_cell_angle_gamma 90.00
_cell_formula_units_Z 4
_cell_length_a 13.354(9)
_cell_length_b 5.977(4)
_cell_length_c 15.640(10)
_cell_measurement_reflns_used 5847
_cell_measurement_temperature 293(2)
_cell_measurement_theta_max 24.99
_cell_measurement_theta_min 1.95
_cell_volume 1246.0(14)
_computing_cell_refinement 'Bruker SMART'
_computing_data_collection 'Bruker SMART'
_computing_data_reduction 'Bruker SAINT'
_computing_molecular_graphics 'Bruker SHELXTL'
_computing_publication_material 'Bruker SHELXTL'
_computing_structure_refinement 'SHELXL-97 (Sheldrick, 1997)'
_computing_structure_solution 'SHELXS-97 (Sheldrick, 1990)'
_diffrn_ambient_temperature 293(2)
_diffrn_measured_fraction_theta_full 1.000
_diffrn_measured_fraction_theta_max 1.000
_diffrn_measurement_device_type 'Bruker SMART APEX'
_diffrn_measurement_method 'phi and omega scans'
_diffrn_radiation_monochromator graphite
_diffrn_radiation_source 'fine-focus sealed tube'
_diffrn_radiation_type MoK\a
_diffrn_radiation_wavelength 0.71073
_diffrn_reflns_av_R_equivalents 0.0705
_diffrn_reflns_av_sigmaI/netI 0.0854
_diffrn_reflns_limit_h_max 15
_diffrn_reflns_limit_h_min -10
_diffrn_reflns_limit_k_max 6
_diffrn_reflns_limit_k_min -7
_diffrn_reflns_limit_l_max 18
_diffrn_reflns_limit_l_min -16
_diffrn_reflns_number 5847
_diffrn_reflns_theta_full 24.99
_diffrn_reflns_theta_max 24.99
_diffrn_reflns_theta_min 1.95
_diffrn_standards_decay_% 0
_diffrn_standards_interval_count 0
_diffrn_standards_interval_time 0
_diffrn_standards_number 0
_exptl_absorpt_coefficient_mu 4.749
_exptl_absorpt_correction_T_max 0.7231
_exptl_absorpt_correction_T_min 0.6183
_exptl_absorpt_correction_type multi-scan
_exptl_crystal_colour colorless
_exptl_crystal_density_diffrn 2.253
_exptl_crystal_density_method 'not measured'
_exptl_crystal_description block
_exptl_crystal_F_000 816
_exptl_crystal_size_max 0.11
_exptl_crystal_size_mid 0.10
_exptl_crystal_size_min 0.07
_refine_diff_density_max 3.747
_refine_diff_density_min -1.995
_refine_diff_density_rms 0.284
_refine_ls_extinction_method none
_refine_ls_goodness_of_fit_ref 1.067
_refine_ls_hydrogen_treatment mixed
_refine_ls_matrix_type full
_refine_ls_number_parameters 172
_refine_ls_number_reflns 2194
_refine_ls_number_restraints 0
_refine_ls_restrained_S_all 1.067
_refine_ls_R_factor_all 0.0784
_refine_ls_R_factor_gt 0.0586
_refine_ls_shift/su_max 0.004
_refine_ls_shift/su_mean 0.000
_refine_ls_structure_factor_coef Fsqd
_refine_ls_weighting_details 'calc w=1/[\s^2^(Fo^2^)+(0.0797P)^2^+0.0000P] where P=(Fo^2^+2Fc^2^)/3'
_refine_ls_weighting_scheme calc
_refine_ls_wR_factor_gt 0.1403
_refine_ls_wR_factor_ref 0.1490
_reflns_number_gt 1672
_reflns_number_total 2194
_reflns_threshold_expression >2sigma(I)
_cod_data_source_file b916127a.txt
_cod_data_source_block wz-237
_cod_depositor_comments
;
The following automatic conversions were performed:

'_symmetry_cell_setting' value 'Monoclinic' changed to 'monoclinic'
according to /home/saulius/struct/CIF-dictionaries/cif_core.dic
dictionary named 'cif_core.dic' version 2.4.2 from 2011-04-26.

Automatic conversion script
Id: cif_fix_values 1891 2012-01-12 08:04:46Z andrius 
;
_cod_original_sg_symbol_H-M P2(1)/n
_cod_database_code 7211875

loop_
_symmetry_equiv_pos_as_xyz
'x, y, z'
'-x+1/2, y+1/2, -z+1/2'
'-x, -y, -z'
'x-1/2, -y-1/2, z-1/2'

loop_
_atom_site_label
_atom_site_type_symbol
_atom_site_fract_x
_atom_site_fract_y
_atom_site_fract_z
_atom_site_U_iso_or_equiv
_atom_site_adp_type
_atom_site_occupancy
_atom_site_symmetry_multiplicity
_atom_site_calc_flag
_atom_site_refinement_flags
Sm1 Sm 0.86952(4) 0.91970(9) 0.41936(3) 0.0193(2) Uani 1 1 d .
C1 C 0.9048(9) 0.760(2) 0.5990(7) 0.024(3) Uani 1 1 d .
C2 C 0.9030(8) 0.7000(18) 0.6916(6) 0.018(2) Uani 1 1 d .
C3 C 0.8447(9) 0.832(2) 0.7415(7) 0.026(3) Uani 1 1 d .
H6A H 0.8138 0.9587 0.7174 0.032 Uiso 1 1 calc R
C4 C 0.8312(9) 0.782(2) 0.8250(7) 0.026(3) Uani 1 1 d .
H5A H 0.7916 0.8739 0.8571 0.031 Uiso 1 1 calc R
C5 C 0.8767(10) 0.593(2) 0.8621(7) 0.032(3) Uani 1 1 d .
H4A H 0.8665 0.5543 0.9185 0.038 Uiso 1 1 calc R
C6 C 0.9371(9) 0.467(2) 0.8130(8) 0.029(3) Uani 1 1 d .
H3A H 0.9705 0.3445 0.8381 0.035 Uiso 1 1 calc R
C7 C 0.9500(9) 0.5125(18) 0.7287(7) 0.019(2) Uani 1 1 d .
C8 C 1.0118(8) 0.3615(19) 0.6772(7) 0.023(3) Uiso 1 1 d .
C9 C 0.6821(9) 0.696(2) 0.4004(7) 0.025(3) Uani 1 1 d .
C10 C 0.5930(10) 0.549(2) 0.4117(8) 0.031(3) Uani 1 1 d .
H10A H 0.6144 0.3938 0.4091 0.038 Uiso 1 1 calc R
H10B H 0.5443 0.5736 0.3640 0.038 Uiso 1 1 calc R
C11 C 0.5417(9) 0.584(2) 0.4942(7) 0.027(3) Uani 1 1 d .
H11A H 0.5140 0.7340 0.4946 0.033 Uiso 1 1 calc R
H11B H 0.5911 0.5718 0.5421 0.033 Uiso 1 1 calc R
O1 O 0.8338(6) 0.7026(14) 0.5484(5) 0.0264(19) Uani 1 1 d .
O1W O 0.8360(8) 1.2488(17) 0.5054(6) 0.038(2) Uani 1 1 d .
H5C H 0.817(12) 1.37(3) 0.486(10) 0.057 Uiso 1 1 d .
H5B H 0.884(11) 1.28(3) 0.526(10) 0.057 Uiso 1 1 d .
O2 O 0.9725(6) 0.8893(13) 0.5731(5) 0.0257(18) Uani 1 1 d .
O2W O 0.8039(7) 1.1948(14) 0.3161(5) 0.037(2) Uani 1 1 d .
H6B H 0.8152 1.1511 0.2658 0.056 Uiso 1 1 d R
H6C H 0.8330 1.3193 0.3260 0.056 Uiso 1 1 d R
O3 O 1.0651(6) 0.2114(15) 0.7153(5) 0.032(2) Uiso 1 1 d .
O4 O 1.0108(6) 0.3848(13) 0.5968(5) 0.0246(18) Uiso 1 1 d .
O5 O 0.7571(6) 0.6185(14) 0.3647(6) 0.034(2) Uani 1 1 d .
O6 O 0.6850(6) 0.8956(13) 0.4293(5) 0.030(2) Uani 1 1 d .

loop_
_atom_site_aniso_label
_atom_site_aniso_U_11
_atom_site_aniso_U_22
_atom_site_aniso_U_33
_atom_site_aniso_U_23
_atom_site_aniso_U_13
_atom_site_aniso_U_12
Sm1 0.0253(4) 0.0107(3) 0.0216(4) 0.0000(2) 0.0002(2) -0.0008(3)
C1 0.032(7) 0.013(6) 0.026(6) 0.000(5) -0.003(5) 0.006(5)
C2 0.020(6) 0.019(6) 0.016(5) 0.007(4) 0.008(4) 0.001(5)
C3 0.032(7) 0.017(6) 0.030(7) 0.002(5) -0.003(5) 0.001(5)
C4 0.035(7) 0.024(7) 0.020(6) -0.003(5) 0.007(5) -0.002(5)
C5 0.051(8) 0.027(7) 0.019(6) 0.000(5) 0.004(6) -0.006(6)
C6 0.031(7) 0.020(7) 0.038(7) -0.003(5) 0.008(6) 0.014(5)
C7 0.029(6) 0.013(6) 0.017(6) 0.005(4) 0.001(5) -0.002(5)
C9 0.028(7) 0.028(7) 0.018(6) 0.005(5) 0.003(5) -0.010(5)
C10 0.034(7) 0.020(7) 0.040(7) -0.008(5) 0.007(6) -0.001(6)
C11 0.032(7) 0.022(7) 0.028(6) -0.002(5) 0.001(5) -0.003(6)
O1 0.028(5) 0.026(5) 0.025(4) 0.005(3) -0.001(4) -0.007(4)
O1W 0.051(6) 0.017(5) 0.044(6) -0.003(4) -0.004(5) 0.004(5)
O2 0.025(4) 0.024(5) 0.028(4) 0.003(3) 0.004(4) -0.009(4)
O2W 0.057(6) 0.026(5) 0.029(5) 0.003(4) -0.001(4) 0.006(4)
O5 0.029(5) 0.026(5) 0.047(5) -0.017(4) 0.007(4) -0.009(4)
O6 0.041(5) 0.011(4) 0.038(5) -0.003(3) 0.001(4) -0.002(4)

loop_
_atom_type_symbol
_atom_type_description
_atom_type_scat_dispersion_real
_atom_type_scat_dispersion_imag
_atom_type_scat_source
C C 0.0033 0.0016 'International Tables Vol C Tables 4.2.6.8 and 6.1.1.4'
H H 0.0000 0.0000 'International Tables Vol C Tables 4.2.6.8 and 6.1.1.4'
O O 0.0106 0.0060 'International Tables Vol C Tables 4.2.6.8 and 6.1.1.4'
Sm Sm -0.1638 3.4418 'International Tables Vol C Tables 4.2.6.8 and 6.1.1.4'

loop_
_geom_angle_atom_site_label_1
_geom_angle_atom_site_label_2
_geom_angle_atom_site_label_3
_geom_angle
_geom_angle_site_symmetry_1
_geom_angle_site_symmetry_3
O2 Sm1 O2W 89.5(3) 3_776 .
O2 Sm1 O1W 77.3(3) 3_776 .
O2W Sm1 O1W 75.6(3) . .
O2 Sm1 O4 77.3(3) 3_776 3_766
O2W Sm1 O4 130.2(3) . 3_766
O1W Sm1 O4 143.1(3) . 3_766
O2 Sm1 O3 80.6(3) 3_776 3_766
O2W Sm1 O3 77.2(3) . 3_766
O1W Sm1 O3 144.8(3) . 3_766
O4 Sm1 O3 53.5(3) 3_766 3_766
O2 Sm1 O5 151.9(3) 3_776 .
O2W Sm1 O5 94.4(3) . .
O1W Sm1 O5 130.7(3) . .
O4 Sm1 O5 79.0(3) 3_766 .
O3 Sm1 O5 73.2(3) 3_766 .
O2 Sm1 O1 115.1(2) 3_776 .
O2W Sm1 O1 144.9(3) . .
O1W Sm1 O1 85.5(3) . .
O4 Sm1 O1 81.6(3) 3_766 .
O3 Sm1 O1 129.0(3) 3_766 .
O5 Sm1 O1 75.8(3) . .
O2 Sm1 O6 154.0(3) 3_776 .
O2W Sm1 O6 76.3(3) . .
O1W Sm1 O6 78.2(3) . .
O4 Sm1 O6 128.4(3) 3_766 .
O3 Sm1 O6 116.2(3) 3_766 .
O5 Sm1 O6 52.6(3) . .
O1 Sm1 O6 71.1(3) . .
O2 Sm1 O2 65.8(3) 3_776 .
O2W Sm1 O2 141.3(3) . .
O1W Sm1 O2 70.4(3) . .
O4 Sm1 O2 75.0(2) 3_766 .
O3 Sm1 O2 123.6(3) 3_766 .
O5 Sm1 O2 121.7(3) . .
O1 Sm1 O2 49.5(2) . .
O6 Sm1 O2 113.1(2) . .
O2 Sm1 C8 77.8(3) 3_776 3_766
O2W Sm1 C8 103.8(3) . 3_766
O1W Sm1 C8 155.0(3) . 3_766
O4 Sm1 C8 26.7(3) 3_766 3_766
O3 Sm1 C8 26.8(3) 3_766 3_766
O5 Sm1 C8 74.2(3) . 3_766
O1 Sm1 C8 105.6(3) . 3_766
O6 Sm1 C8 126.4(3) . 3_766
O2 Sm1 C8 99.5(3) . 3_766
O1 C1 O2 119.4(10) . .
O1 C1 C2 119.6(11) . .
O2 C1 C2 120.5(10) . .
C3 C2 C7 118.6(10) . .
C3 C2 C1 117.0(10) . .
C7 C2 C1 124.3(10) . .
C4 C3 C2 121.9(11) . .
C4 C3 H6A 119.1 . .
C2 C3 H6A 119.1 . .
C3 C4 C5 119.9(11) . .
C3 C4 H5A 120.1 . .
C5 C4 H5A 120.1 . .
C6 C5 C4 118.0(11) . .
C6 C5 H4A 121.0 . .
C4 C5 H4A 121.0 . .
C7 C6 C5 122.7(11) . .
C7 C6 H3A 118.6 . .
C5 C6 H3A 118.6 . .
C6 C7 C2 118.9(10) . .
C6 C7 C8 120.4(10) . .
C2 C7 C8 120.7(9) . .
O4 C8 O3 121.0(10) . .
O4 C8 C7 119.9(10) . .
O3 C8 C7 119.1(10) . .
O4 C8 Sm1 60.2(6) . 3_766
O3 C8 Sm1 60.8(6) . 3_766
C7 C8 Sm1 179.3(8) . 3_766
O5 C9 O6 119.5(10) . .
O5 C9 C10 119.4(11) . .
O6 C9 C10 121.0(11) . .
C9 C10 C11 114.9(10) . .
C9 C10 H10A 108.5 . .
C11 C10 H10A 108.5 . .
C9 C10 H10B 108.5 . .
C11 C10 H10B 108.5 . .
H10A C10 H10B 107.5 . .
C10 C11 C11 112.5(12) . 3_666
C10 C11 H11A 109.1 . .
C11 C11 H11A 109.1 3_666 .
C10 C11 H11B 109.1 . .
C11 C11 H11B 109.1 3_666 .
H11A C11 H11B 107.8 . .
C1 O1 Sm1 101.4(7) . .
Sm1 O1W H5C 124(10) . .
Sm1 O1W H5B 104(10) . .
H5C O1W H5B 103(10) . .
C1 O2 Sm1 155.9(7) . 3_776
C1 O2 Sm1 89.5(6) . .
Sm1 O2 Sm1 114.2(3) 3_776 .
Sm1 O2W H6B 109.2 . .
Sm1 O2W H6C 109.2 . .
H6B O2W H6C 109.5 . .
C8 O3 Sm1 92.4(7) . 3_766
C8 O4 Sm1 93.1(7) . 3_766
C9 O5 Sm1 93.5(7) . .
C9 O6 Sm1 92.3(7) . .

loop_
_geom_bond_atom_site_label_1
_geom_bond_atom_site_label_2
_geom_bond_distance
_geom_bond_site_symmetry_2
Sm1 O2 2.395(8) 3_776
Sm1 O2W 2.430(8) .
Sm1 O1W 2.440(10) .
Sm1 O4 2.445(8) 3_766
Sm1 O3 2.457(8) 3_766
Sm1 O5 2.463(8) .
Sm1 O1 2.470(7) .
Sm1 O6 2.482(9) .
Sm1 O2 2.701(8) .
Sm1 C8 2.813(12) 3_766
C1 O1 1.245(13) .
C1 O2 1.276(13) .
C1 C2 1.493(14) .
C2 C3 1.384(15) .
C2 C7 1.394(15) .
C3 C4 1.362(15) .
C3 H6A 0.9300 .
C4 C5 1.390(17) .
C4 H5A 0.9300 .
C5 C6 1.376(16) .
C5 H4A 0.9300 .
C6 C7 1.367(15) .
C6 H3A 0.9300 .
C7 C8 1.493(16) .
C8 O4 1.264(13) .
C8 O3 1.270(13) .
C8 Sm1 2.813(12) 3_766
C9 O5 1.264(14) .
C9 O6 1.275(14) .
C9 C10 1.501(16) .
C10 C11 1.513(16) .
C10 H10A 0.9700 .
C10 H10B 0.9700 .
C11 C11 1.52(2) 3_666
C11 H11A 0.9700 .
C11 H11B 0.9700 .
O1W H5C 0.80(17) .
O1W H5B 0.71(15) .
O2 Sm1 2.395(8) 3_776
O2W H6B 0.8499 .
O2W H6C 0.8499 .
O3 Sm1 2.457(8) 3_766
O4 Sm1 2.445(8) 3_766
